data_2103984
loop_
_publ_author_name
'Darlington, C. N. W.'
'Hriljac, J. A.'
'Knight, K. S.'

_publ_section_title
;
 Structures of Na~0.74~WO~3~
;
_journal_issue 5
_journal_name_full 'Acta Crystallographica Section B'
_journal_page_first 584
_journal_page_last 587
_journal_paper_doi 10.1107/S0108768103015738
_journal_volume 59
_journal_year 2003
_chemical_formula_sum 'Na0.74 O3 W'
_chemical_formula_weight 248.86
_chemical_name_systematic ' ?'
_space_group_IT_number 139
_symmetry_cell_setting tetragonal
_symmetry_space_group_name_Hall '-I 4 2'
_symmetry_space_group_name_H-M 'I 4/m m m'
_cell_angle_alpha 90.0
_cell_angle_beta 90.0
_cell_angle_gamma 90.0
_cell_formula_units_Z 8
_cell_length_a 7.70190(3)
_cell_length_b 7.701902
_cell_length_c 7.69267(6)
_cell_volume 456.324(4)
_cod_data_source_file ws0005.cif
_cod_data_source_block G24749_phase_1
_cod_depositor_comments
;
The following automatic conversions were performed:
'_geom_bond_publ_flag' value 'N' changed to 'n' according to
'/home/saulius/struct/CIF-dictionaries/cif_core.dic' dictionary named
'cif_core.dic' version 2.4.1 from 2010-06-29 (104
times).

'_geom_angle_publ_flag' value 'N' changed to 'n' according to
'/home/saulius/struct/CIF-dictionaries/cif_core.dic' dictionary named
'cif_core.dic' version 2.4.1 from 2010-06-29 (135 times).

Automatic conversion script
Id: cif_fix_enum 1527 2010-12-29 10:47:43Z saulius 

The following automatic conversions were performed:

'_geom_bond_publ_flag' value 'N' changed to 'n' according to
/home/saulius/struct/CIF-dictionaries/cif_core.dic dictionary named
'cif_core.dic' version 2.4.1 from 2010-06-29 (104
times).

'_geom_angle_publ_flag' value 'N' changed to 'n' according
to /home/saulius/struct/CIF-dictionaries/cif_core.dic dictionary
named 'cif_core.dic' version 2.4.1 from 2010-06-29 (135 times).

Automatic conversion script
Id: cif_fix_values 1715 2011-07-08 13:25:40Z adriana 
;
_cod_original_cell_volume 456.3237
_cod_database_code 2103984

loop_
_symmetry_equiv_pos_site_id
_symmetry_equiv_pos_as_xyz
1 +x,+y,+z
2 -y,+x,+z
3 -x,-y,+z
4 +y,-x,+z
5 -x,+y,+z
6 -y,-x,+z
7 +x,-y,+z
8 +y,+x,+z
-1 -x,-y,-z
-2 +y,-x,-z
-3 +x,+y,-z
-4 -y,+x,-z
-5 +x,-y,-z
-6 +y,+x,-z
-7 -x,+y,-z
-8 -y,-x,-z
101 +x+1/2,+y+1/2,+z+1/2
102 -y+1/2,+x+1/2,+z+1/2
103 -x+1/2,-y+1/2,+z+1/2
104 +y+1/2,-x+1/2,+z+1/2
105 -x+1/2,+y+1/2,+z+1/2
106 -y+1/2,-x+1/2,+z+1/2
107 +x+1/2,-y+1/2,+z+1/2
108 +y+1/2,+x+1/2,+z+1/2
-101 -x+1/2,-y+1/2,-z+1/2
-102 +y+1/2,-x+1/2,-z+1/2
-103 +x+1/2,+y+1/2,-z+1/2
-104 -y+1/2,+x+1/2,-z+1/2
-105 +x+1/2,-y+1/2,-z+1/2
-106 +y+1/2,+x+1/2,-z+1/2
-107 -x+1/2,+y+1/2,-z+1/2
-108 -y+1/2,-x+1/2,-z+1/2

loop_
_atom_site_aniso_label
_atom_site_aniso_U_11
_atom_site_aniso_U_22
_atom_site_aniso_U_33
_atom_site_aniso_U_12
_atom_site_aniso_U_13
_atom_site_aniso_U_23
O1 0.0140(11) 0.0140(11) 0.0067(14) 0.000(2) 0.0 0.0
O2 0.0088(8) 0.0132(12) 0.0146(11) 0.0 0.0 0.0025(19)

loop_
_atom_site_label
_atom_site_fract_x
_atom_site_fract_y
_atom_site_fract_z
_atom_site_U_iso_or_equiv
_atom_site_thermal_displace_type
_atom_site_occupancy
_atom_site_type_symbol
Na1 0.0 0.0 0.0 0.017(7) Uiso 0.78743 NA
Na2 0.0 0.0 0.5 0.016(10) Uiso 0.67771 NA
Na3 0.5 0.0 0.0 0.021(7) Uiso 0.74743 NA
W 0.25 0.25 0.25 0.0077(3) Uiso 1.0 W
O1 0.2348(3) 0.2348(3) 0.0 0.01152 Uani 1.0 O
O2 0.0 0.2502(10) 0.2645(3) 0.01221 Uani 1.0 O

loop_
_atom_type_symbol
NA
W
O

loop_
_geom_angle_atom_site_label_1
_geom_angle_atom_site_label_2
_geom_angle_atom_site_label_3
_geom_angle_site_symmetry_1
_geom_angle_site_symmetry_3
_geom_angle
_geom_angle_publ_flag
O1 Na1 O1 1_555 2_555 90.0 n
O1 Na1 O1 1_555 3_555 179.972 n
O1 Na1 O1 1_555 4_555 90.0 n
O1 Na1 O1 2_555 3_555 90.0 n
O1 Na1 O1 2_555 4_555 179.9657 n
O1 Na1 O1 3_555 4_555 90.0 n
O2 Na2 O2 1_555 2_555 62.02(13) n
O2 Na2 O2 1_555 3_555 93.5(2) n
O2 Na2 O2 1_555 4_555 62.02(13) n
O2 Na2 O2 1_555 -1_556 180.0 n
O2 Na2 O2 1_555 -2_556 117.98(13) n
O2 Na2 O2 1_555 -3_556 86.5(2) n
O2 Na2 O2 1_555 -4_556 117.98(13) n
O2 Na2 O2 2_555 3_555 62.02(13) n
O2 Na2 O2 2_555 4_555 93.5(2) n
O2 Na2 O2 2_555 -1_556 117.98(13) n
O2 Na2 O2 2_555 -2_556 180.0 n
O2 Na2 O2 2_555 -3_556 117.98(13) n
O2 Na2 O2 2_555 -4_556 86.5(2) n
O2 Na2 O2 3_555 4_555 62.02(13) n
O2 Na2 O2 3_555 -1_556 86.5(2) n
O2 Na2 O2 3_555 -2_556 117.98(13) n
O2 Na2 O2 3_555 -3_556 180.0 n
O2 Na2 O2 3_555 -4_556 117.98(13) n
O2 Na2 O2 4_555 -1_556 117.98(13) n
O2 Na2 O2 4_555 -2_556 86.5(2) n
O2 Na2 O2 4_555 -3_556 117.98(13) n
O2 Na2 O2 4_555 -4_556 180.0 n
O2 Na2 O2 -1_556 -2_556 62.02(13) n
O2 Na2 O2 -1_556 -3_556 93.5(2) n
O2 Na2 O2 -1_556 -4_556 62.02(13) n
O2 Na2 O2 -2_556 -3_556 62.02(13) n
O2 Na2 O2 -2_556 -4_556 93.5(2) n
O2 Na2 O2 -3_556 -4_556 62.02(13) n
O1 Na3 O1 1_555 2_655 96.98(15) n
O1 Na3 O1 1_555 3_655 180.0 n
O1 Na3 O1 1_555 4_555 83.02(15) n
O1 Na3 O2 1_555 2_655 120.96(9) n
O1 Na3 O2 1_555 4_555 59.04(9) n
O1 Na3 O2 1_555 -2_555 59.04(9) n
O1 Na3 O2 1_555 -4_655 120.96(9) n
O1 Na3 O2 1_555 101_544 118.85(9) n
O1 Na3 O2 1_555 103_554 61.15(9) n
O1 Na3 O2 1_555 -101_555 61.15(9) n
O1 Na3 O2 1_555 -103_545 118.85(9) n
O1 Na3 O1 2_655 3_655 83.02(15) n
O1 Na3 O1 2_655 4_555 180.0 n
O1 Na3 O2 2_655 2_655 59.04(9) n
O1 Na3 O2 2_655 4_555 120.96(9) n
O1 Na3 O2 2_655 -2_555 120.96(9) n
O1 Na3 O2 2_655 -4_655 59.04(9) n
O1 Na3 O2 2_655 101_544 118.85(9) n
O1 Na3 O2 2_655 103_554 61.15(9) n
O1 Na3 O2 2_655 -101_555 61.15(9) n
O1 Na3 O2 2_655 -103_545 118.85(9) n
O1 Na3 O1 3_655 4_555 96.98(15) n
O1 Na3 O2 3_655 2_655 59.04(9) n
O1 Na3 O2 3_655 4_555 120.96(9) n
O1 Na3 O2 3_655 -2_555 120.96(9) n
O1 Na3 O2 3_655 -4_655 59.04(9) n
O1 Na3 O2 3_655 101_544 61.15(9) n
O1 Na3 O2 3_655 103_554 118.85(9) n
O1 Na3 O2 3_655 -101_555 118.85(9) n
O1 Na3 O2 3_655 -103_545 61.15(9) n
O1 Na3 O2 4_555 2_655 120.96(9) n
O1 Na3 O2 4_555 4_555 59.04(9) n
O1 Na3 O2 4_555 -2_555 59.04(9) n
O1 Na3 O2 4_555 -4_655 120.96(9) n
O1 Na3 O2 4_555 101_544 61.15(9) n
O1 Na3 O2 4_555 103_554 118.85(9) n
O1 Na3 O2 4_555 -101_555 118.85(9) n
O1 Na3 O2 4_555 -103_545 61.15(9) n
O2 Na3 O2 2_655 4_555 86.8(2) n
O2 Na3 O2 2_655 -2_555 180.0 n
O2 Na3 O2 2_655 -4_655 93.2(2) n
O2 Na3 O2 2_655 101_544 119.88(13) n
O2 Na3 O2 2_655 103_554 119.88(13) n
O2 Na3 O2 2_655 -101_555 60.12(13) n
O2 Na3 O2 2_655 -103_545 60.12(13) n
O2 Na3 O2 4_555 -2_555 93.2(2) n
O2 Na3 O2 4_555 -4_655 180.0 n
O2 Na3 O2 4_555 101_544 119.88(13) n
O2 Na3 O2 4_555 103_554 119.88(13) n
O2 Na3 O2 4_555 -101_555 60.12(13) n
O2 Na3 O2 4_555 -103_545 60.12(13) n
O2 Na3 O2 -2_555 -4_655 86.8(2) n
O2 Na3 O2 -2_555 101_544 60.12(13) n
O2 Na3 O2 -2_555 103_554 60.12(13) n
O2 Na3 O2 -2_555 -101_555 119.88(13) n
O2 Na3 O2 -2_555 -103_545 119.88(13) n
O2 Na3 O2 -4_655 101_544 60.12(13) n
O2 Na3 O2 -4_655 103_554 60.12(13) n
O2 Na3 O2 -4_655 -101_555 119.88(13) n
O2 Na3 O2 -4_655 -103_545 119.88(13) n
O2 Na3 O2 101_544 103_554 93.4(3) n
O2 Na3 O2 101_544 -101_555 179.972 n
O2 Na3 O2 101_544 -103_545 86.6(3) n
O2 Na3 O2 103_554 -101_555 86.6(3) n
O2 Na3 O2 103_554 -103_545 180.0 n
O2 Na3 O2 -101_555 -103_545 93.4(3) n
O1 W O1 1_555 103_555 180.0 n
O1 W O2 1_555 1_555 89.82(14) n
O1 W O2 1_555 4_555 89.82(14) n
O1 W O2 1_555 -101_555 90.18(14) n
O1 W O2 1_555 -104_555 90.18(14) n
O1 W O2 103_555 1_555 90.18(14) n
O1 W O2 103_555 4_555 90.18(14) n
O1 W O2 103_555 -101_555 89.82(14) n
O1 W O2 103_555 -104_555 89.82(14) n
O2 W O2 1_555 4_555 89.9(5) n
O2 W O2 1_555 -101_555 179.9802 n
O2 W O2 1_555 -104_555 90.1(5) n
O2 W O2 4_555 -101_555 90.1(5) n
O2 W O2 4_555 -104_555 179.9802 n
O2 W O2 -101_555 -104_555 89.9(5) n
Na1 O1 Na3 1_555 1_555 93.49(8) n
Na1 O1 Na3 1_555 2_555 93.49(8) n
Na1 O1 W 1_555 1_555 94.93(11) n
Na1 O1 W 1_555 -3_555 94.93(11) n
Na3 O1 Na3 1_555 2_555 173.02(15) n
Na3 O1 W 1_555 1_555 89.700(13) n
Na3 O1 W 1_555 -3_555 89.700(13) n
Na3 O1 W 2_555 1_555 89.700(13) n
Na3 O1 W 2_555 -3_555 89.700(13) n
W O1 W 1_555 -3_555 170.1(2) n
Na2 O2 Na3 1_555 2_555 176.6(2) n
Na2 O2 Na3 1_555 101_455 93.48(8) n
Na2 O2 W 1_555 1_555 92.23(18) n
Na2 O2 W 1_555 2_555 92.23(18) n
Na3 O2 Na3 2_555 101_455 89.9(2) n
Na3 O2 W 2_555 1_555 87.63(17) n
Na3 O2 W 2_555 2_555 87.63(17) n
Na3 O2 W 101_455 1_555 92.31(17) n
Na3 O2 W 101_455 2_555 92.31(17) n
W O2 W 1_555 2_555 173.38(14) n

loop_
_geom_bond_atom_site_label_1
_geom_bond_atom_site_label_2
_geom_bond_site_symmetry_2
_geom_bond_distance
_geom_bond_publ_flag
Na1 Na2 1_554 3.84633(3) n
Na1 Na2 1_555 3.84633(3) n
Na1 Na3 1_455 3.850950(10) n
Na1 Na3 1_555 3.850950(10) n
Na1 Na3 2_545 3.850950(10) n
Na1 Na3 2_555 3.850950(10) n
Na1 W 1_555 3.333690(10) n
Na1 W 2_555 3.333690(10) n
Na1 W 3_555 3.333690(10) n
Na1 W 4_555 3.333690(10) n
Na1 W -1_555 3.333690(10) n
Na1 W -2_555 3.333690(10) n
Na1 W -3_555 3.333690(10) n
Na1 W -4_555 3.333690(10) n
Na1 O1 1_555 2.557(4) n
Na1 O1 2_555 2.557(4) n
Na1 O1 3_555 2.557(4) n
Na1 O1 4_555 2.557(4) n
Na1 O2 1_555 2.802(5) n
Na1 O2 2_555 2.802(5) n
Na1 O2 3_555 2.802(5) n
Na1 O2 4_555 2.802(5) n
Na1 O2 -1_555 2.802(5) n
Na1 O2 -2_555 2.802(5) n
Na1 O2 -3_555 2.802(5) n
Na1 O2 -4_555 2.802(5) n
Na2 Na1 1_555 3.84633(3) n
Na2 Na1 1_556 3.84633(3) n
Na2 Na3 101_445 3.850950(10) n
Na2 Na3 101_455 3.850950(10) n
Na2 Na3 102_445 3.850950(10) n
Na2 Na3 102_545 3.850950(10) n
Na2 W 1_555 3.333690(10) n
Na2 W 2_555 3.333690(10) n
Na2 W 3_555 3.333690(10) n
Na2 W 4_555 3.333690(10) n
Na2 W -1_556 3.333690(10) n
Na2 W -2_556 3.333690(10) n
Na2 W -3_556 3.333690(10) n
Na2 W -4_556 3.333690(10) n
Na2 O1 101_445 2.889(4) n
Na2 O1 102_545 2.889(4) n
Na2 O1 103_555 2.889(4) n
Na2 O1 104_455 2.889(4) n
Na2 O2 1_555 2.645(6) n
Na2 O2 2_555 2.645(6) n
Na2 O2 3_555 2.645(6) n
Na2 O2 4_555 2.645(6) n
Na2 O2 -1_556 2.645(6) n
Na2 O2 -2_556 2.645(6) n
Na2 O2 -3_556 2.645(6) n
Na2 O2 -4_556 2.645(6) n
Na3 Na1 1_555 3.850950(10) n
Na3 Na1 1_655 3.850950(10) n
Na3 Na2 101_544 3.850950(10) n
Na3 Na2 101_554 3.850950(10) n
Na3 Na3 102_544 3.84633(3) n
Na3 Na3 102_545 3.84633(3) n
Na3 W 1_555 3.333690(10) n
Na3 W 2_655 3.333690(10) n
Na3 W 3_655 3.333690(10) n
Na3 W 4_555 3.333690(10) n
Na3 W -1_655 3.333690(10) n
Na3 W -2_555 3.333690(10) n
Na3 W -3_555 3.333690(10) n
Na3 W -4_655 3.333690(10) n
Na3 O1 1_555 2.7281(2) n
Na3 O1 2_655 2.7281(2) n
Na3 O1 3_655 2.7281(2) n
Na3 O1 4_555 2.7281(2) n
Na3 O2 2_655 2.800(6) n
Na3 O2 4_555 2.800(6) n
Na3 O2 -2_555 2.800(6) n
Na3 O2 -4_655 2.800(6) n
Na3 O2 101_544 2.643(6) n
Na3 O2 103_554 2.643(6) n
Na3 O2 -101_555 2.643(6) n
Na3 O2 -103_545 2.643(6) n
W Na1 1_555 3.333690(10) n
W Na1 101_555 3.333690(10) n
W Na2 1_555 3.333690(10) n
W Na2 101_554 3.333690(10) n
W Na3 1_555 3.333690(10) n
W Na3 2_555 3.333690(10) n
W Na3 101_455 3.333690(10) n
W Na3 102_545 3.333690(10) n
W O1 1_555 1.9303(3) n
W O1 103_555 1.9303(3) n
W O2 1_555 1.92869(14) n
W O2 4_555 1.92869(14) n
W O2 -101_555 1.92869(14) n
W O2 -104_555 1.92869(14) n
O1 Na1 1_555 2.557(4) n
O1 Na2 101_554 2.889(4) n
O1 Na3 1_555 2.7281(2) n
O1 Na3 2_555 2.7281(2) n
O1 W 1_555 1.9303(3) n
O1 W -3_555 1.9303(3) n
O2 Na1 1_555 2.802(5) n
O2 Na2 1_555 2.645(6) n
O2 Na3 2_555 2.800(6) n
O2 Na3 101_455 2.643(6) n
O2 W 1_555 1.92869(14) n
O2 W 2_555 1.92869(14) n
